data_7003128
loop_
_publ_author_name
'Chien, Chih-Hsien'
'Fujita, Singo'
'Yamoto, Suguru'
'Hara, Takeshi'
'Yamagata, Tsuneaki'
'Watanabe, Masami'
'Mashima, Kazushi'

_publ_section_title
;
 Stepwise and one-pot syntheses of Ir(iii) complexes with
 imidazolium-based carbene ligands
;
_journal_issue 7
_journal_name_full 'Dalton Transactions'
_journal_page_first 916
_journal_page_last 923
_journal_paper_doi 10.1039/b712901g
_journal_year 2008
_chemical_formula_iupac ' [Ir (C13 H9 N2)3] '
_chemical_formula_moiety 'Ir, 3(C13 H9 N2)'
_chemical_formula_structural ' (C13 H9 N2)3 Ir '
_chemical_formula_sum 'C39 H27 Ir N6'
_chemical_formula_weight 771.87
_chemical_name_common
;
racemic-mer-tris(kappa$2!C3,C2'-2-phenyl-pyrido(1,2-c)
imidazo-3-ylidene)iridium(iii)
;
_chemical_name_systematic
; racemic-mer-tris(\k^2^C3,C2'-2-phenyl-pyrido[1,2-c]
imidazo-3-ylidene)iridium(III)
;
_chemical_properties_physical ' emission luminescence '
_chemical_temperature_decomposition_gt 509
_space_group_IT_number 88
_symmetry_cell_setting tetragonal
_symmetry_Int_Tables_number 88
_symmetry_space_group_name_Hall '-I 4ad'
_symmetry_space_group_name_H-M 'I 41/a :2'
_atom_sites_solution_hydrogens geom
_atom_sites_solution_primary direct
_atom_sites_solution_secondary difmap
_audit_creation_date ' 2006-02-24T19:18:14 '
_audit_update_record ' 2006-04-19T15:24:35 '
_cell_angle_alpha 90.00
_cell_angle_beta 90.00
_cell_angle_gamma 90.00
_cell_formula_units_Z 16
_cell_length_a 19.109(2)
_cell_length_b 19.109(2)
_cell_length_c 35.200(4)
_cell_measurement_reflns_used 69903
_cell_measurement_temperature 120(2)
_cell_measurement_theta_max 27.47
_cell_measurement_theta_min 3.02
_cell_volume 12853(2)
_computing_cell_refinement 'Rigaku/RAPID Diffractometer Control'
_computing_data_collection 'Rigaku/RAPID Diffractometer Control'
_computing_data_reduction 'teXsan: PROCESS (MSC)'
_computing_structure_solution DIRDIF-99
_diffrn_ambient_temperature 120(2)
_diffrn_detector_area_resol_mean 10.00
_diffrn_measured_fraction_theta_full 0.995
_diffrn_measured_fraction_theta_max 0.995
_diffrn_measurement_device_details
;
RAPID: Eulerian 3-circle
;
_diffrn_measurement_device_type 'Rigaku RAXIS-RAPID Imaging Plate'
_diffrn_measurement_method \w
_diffrn_radiation_collimation ' 0.8 mm double pinhole '
_diffrn_radiation_detector 'imaging plate'
_diffrn_radiation_monochromator graphite
_diffrn_radiation_source 'normal-focus sealed tube'
_diffrn_radiation_type MoK\a
_diffrn_radiation_wavelength 0.71075
_diffrn_reflns_av_R_equivalents 0.0914
_diffrn_reflns_av_sigmaI/netI 0.0399
_diffrn_reflns_limit_h_max 26
_diffrn_reflns_limit_h_min -26
_diffrn_reflns_limit_k_max 26
_diffrn_reflns_limit_k_min -26
_diffrn_reflns_limit_l_max 49
_diffrn_reflns_limit_l_min -48
_diffrn_reflns_number 123986
_diffrn_reflns_reduction_process 'Lp corrections applied'
_diffrn_reflns_theta_full 30.00
_diffrn_reflns_theta_max 30.00
_diffrn_reflns_theta_min 3.02
_diffrn_source_current 40
_diffrn_source_power 50
_exptl_absorpt_coefficient_mu 4.193
_exptl_absorpt_correction_T_max 0.729
_exptl_absorpt_correction_T_min 0.239
_exptl_absorpt_correction_type multi-scan
_exptl_absorpt_process_details
;
Higashi, T. (1995). ABSCOR - Program for Absorption Correction, Rigaku
Corporation, Tokyo, Japan.
;
_exptl_crystal_colour ' yellow '
_exptl_crystal_density_diffrn 1.595
_exptl_crystal_density_method 'not measured'
_exptl_crystal_description ' needle '
_exptl_crystal_F_000 6080
_exptl_crystal_preparation 'mounted on the CryoLoop with mineral oil and placed in N2 stream at 120(2) K'
_exptl_crystal_recrystallization_method 'crystallized from a solution of CHCl3/hexsan at ambient temperature'
_exptl_crystal_size_max 0.50
_exptl_crystal_size_mid 0.10
_exptl_crystal_size_min 0.10
_refine_diff_density_max 3.151
_refine_diff_density_min -2.679
_refine_diff_density_rms 0.190
_refine_ls_extinction_method none
_refine_ls_goodness_of_fit_ref 1.142
_refine_ls_hydrogen_treatment constr
_refine_ls_matrix_type full
_refine_ls_number_parameters 400
_refine_ls_number_reflns 9323
_refine_ls_number_restraints 0
_refine_ls_restrained_S_all 1.142
_refine_ls_R_factor_all 0.1394
_refine_ls_R_factor_gt 0.1137
_refine_ls_shift/su_max 0.000
_refine_ls_shift/su_mean 0.000
_refine_ls_structure_factor_coef Fsqd
_refine_ls_weighting_details 'calc w=1/[\s^2^(Fo^2^)+(0.0129P)^2^+624.0211P] where P=(Fo^2^+2Fc^2^)/3'
_refine_ls_weighting_scheme calc
_refine_ls_wR_factor_gt 0.2202
_refine_ls_wR_factor_ref 0.2301
_reflns_number_gt 7082
_reflns_number_total 9323
_reflns_threshold_expression >2sigma(I)
_cod_data_source_file b712901g.txt
_cod_data_source_block CCDC656910(mer-3a)
_cod_original_cell_volume 12853(3)
_cod_original_sg_symbol_Hall ' -I 4ad '
_cod_original_sg_symbol_H-M ' I41/a '
_cod_database_code 7003128

loop_
_symmetry_equiv_pos_as_xyz
'x, y, z'
'-y+3/4, x+1/4, z+1/4'
'-x+1/2, -y, z+1/2'
'y+3/4, -x+3/4, z+3/4'
'x+1/2, y+1/2, z+1/2'
'-y+5/4, x+3/4, z+3/4'
'-x+1, -y+1/2, z+1'
'y+5/4, -x+5/4, z+5/4'
'-x, -y, -z'
'y-3/4, -x-1/4, -z-1/4'
'x-1/2, y, -z-1/2'
'-y-3/4, x-3/4, -z-3/4'
'-x+1/2, -y+1/2, -z+1/2'
'y-1/4, -x+1/4, -z+1/4'
'x, y+1/2, -z'
'-y-1/4, x-1/4, -z-1/4'

loop_
_atom_site_label
_atom_site_type_symbol
_atom_site_fract_x
_atom_site_fract_y
_atom_site_fract_z
_atom_site_U_iso_or_equiv
_atom_site_adp_type
_atom_site_occupancy
_atom_site_symmetry_multiplicity
_atom_site_calc_flag
_atom_site_refinement_flags
_atom_site_disorder_assembly
_atom_site_disorder_group
C1 C 0.2451(8) 0.3716(7) 0.0260(3) 0.053(3) Uani 1 1 d . . .
C2 C 0.2570(9) 0.2671(10) 0.0597(5) 0.085(5) Uani 1 1 d . A .
H2 H 0.2744 0.2337 0.0773 0.102 Uiso 1 1 calc R . .
C3 C 0.2041(8) 0.2585(8) 0.0357(5) 0.075(5) Uani 1 1 d . A .
C4 C 0.1578(11) 0.2033(9) 0.0259(7) 0.097(7) Uani 1 1 d . . .
H4 H 0.1610 0.1602 0.0393 0.116 Uiso 1 1 calc R . .
C5 C 0.1100(11) 0.2096(10) -0.0016(6) 0.094(6) Uani 1 1 d . . .
H5 H 0.0814 0.1711 -0.0086 0.113 Uiso 1 1 calc R . .
C6 C 0.1031(9) 0.2759(8) -0.0200(5) 0.078(5) Uani 1 1 d . . .
H6 H 0.0670 0.2826 -0.0382 0.093 Uiso 1 1 calc R . .
C7 C 0.1467(10) 0.3286(8) -0.0120(4) 0.076(5) Uani 1 1 d . . .
H7 H 0.1429 0.3713 -0.0257 0.091 Uiso 1 1 calc R . .
C8 C 0.3373(9) 0.3724(9) 0.0703(4) 0.069(4) Uani 1 1 d . A .
C9 C 0.3451(8) 0.4404(8) 0.0564(4) 0.059(3) Uani 1 1 d . A .
C10 C 0.4026(8) 0.4776(8) 0.0706(4) 0.065(4) Uani 1 1 d . . .
H10 H 0.4112 0.5237 0.0615 0.078 Uiso 1 1 calc R . .
C11 C 0.4475(9) 0.4489(10) 0.0977(5) 0.080(5) Uani 1 1 d . . .
H11 H 0.4858 0.4758 0.1068 0.096 Uiso 1 1 calc R . .
C12 C 0.4376(10) 0.3829(12) 0.1115(6) 0.099(7) Uani 1 1 d . . .
H12 H 0.4682 0.3641 0.1302 0.119 Uiso 1 1 calc R . .
C13 C 0.3829(9) 0.3444(11) 0.0979(6) 0.091(6) Uani 1 1 d . . .
H13 H 0.3754 0.2982 0.1071 0.109 Uiso 1 1 calc R . .
C14 C 0.2931(12) 0.5702(9) 0.0226(5) 0.099(7) Uani 1 1 d . . .
C15 C 0.2805(11) 0.6772(11) 0.0529(8) 0.131(11) Uani 1 1 d . A .
H15 H 0.2637 0.7119 0.0699 0.157 Uiso 1 1 calc R . .
C16 C 0.3302(9) 0.6869(8) 0.0265(7) 0.090(7) Uani 1 1 d . A .
C17 C 0.3681(11) 0.7429(10) 0.0149(8) 0.109(8) Uani 1 1 d . . .
H17 H 0.3629 0.7871 0.0269 0.131 Uiso 1 1 calc R . .
C18 C 0.4111(11) 0.7344(9) -0.0127(7) 0.092(6) Uani 1 1 d . . .
H18 H 0.4379 0.7735 -0.0208 0.110 Uiso 1 1 calc R . .
C19 C 0.4208(9) 0.6675(9) -0.0322(5) 0.080(5) Uani 1 1 d . . .
H19 H 0.4543 0.6619 -0.0520 0.096 Uiso 1 1 calc R . .
C20 C 0.3795(9) 0.6142(8) -0.0205(5) 0.072(5) Uani 1 1 d . . .
H20 H 0.3826 0.5702 -0.0330 0.086 Uiso 1 1 calc R . .
C21 C 0.2087(8) 0.5653(12) 0.0747(5) 0.088(6) Uani 1 1 d . A .
C22 C 0.2033(7) 0.5014(9) 0.0617(4) 0.061(4) Uani 1 1 d . A .
C23 C 0.1591(8) 0.4616(11) 0.0842(4) 0.078(5) Uani 1 1 d . . .
H23 H 0.1541 0.4131 0.0792 0.093 Uiso 1 1 calc R . .
C24 C 0.1216(11) 0.4918(15) 0.1144(6) 0.120(9) Uani 1 1 d . . .
H24 H 0.0904 0.4626 0.1282 0.145 Uiso 1 1 calc R . .
C25 C 0.1268(12) 0.5584(17) 0.1249(9) 0.152(13) Uani 1 1 d . . .
H25 H 0.1013 0.5762 0.1460 0.182 Uiso 1 1 calc R . .
C26 C 0.1701(11) 0.5996(12) 0.1044(7) 0.114(8) Uani 1 1 d . . .
H26 H 0.1747 0.6483 0.1094 0.137 Uiso 1 1 calc R . .
Ir1 Ir 0.26927(4) 0.47067(3) 0.017278(13) 0.0604(2) Uani 1 1 d . . .
N1 N 0.2823(6) 0.3357(7) 0.0539(4) 0.065(3) Uani 1 1 d . . .
N2 N 0.1966(7) 0.3217(6) 0.0155(3) 0.061(3) Uani 1 1 d . . .
N3 N 0.2575(7) 0.6082(7) 0.0513(4) 0.078(4) Uani 1 1 d . . .
N4 N 0.3340(7) 0.6218(6) 0.0084(4) 0.064(3) Uani 1 1 d . . .
N5 N 0.2474(11) 0.4605(11) -0.0677(6) 0.030(5) Uiso 0.50 1 d P A 1
C36 C 0.4204(15) 0.4154(15) -0.0239(8) 0.038(6) Uiso 0.50 1 d P A 1
H36 H 0.4438 0.4177 -0.0001 0.045 Uiso 0.50 1 calc PR A 1
C39 C 0.345(2) 0.4080(19) -0.0939(11) 0.054(9) Uiso 0.50 1 d P A 1
H39 H 0.3177 0.4048 -0.1165 0.065 Uiso 0.50 1 calc PR A 1
C37 C 0.4576(17) 0.3928(17) -0.0548(9) 0.043(7) Uiso 0.50 1 d P A 1
H37 H 0.5059 0.3817 -0.0523 0.051 Uiso 0.50 1 calc PR A 1
C29 C 0.1483(19) 0.4905(19) -0.0820(10) 0.058(9) Uiso 0.50 1 d P A 1
N6 N 0.1592(9) 0.5020(9) -0.0414(5) 0.031(3) Uiso 0.50 1 d P A 1
C27 C 0.2226(12) 0.4791(12) -0.0304(6) 0.039(4) Uiso 0.50 1 d P A 1
C35 C 0.3490(11) 0.4354(11) -0.0252(6) 0.033(4) Uiso 0.50 1 d P A 1
C34 C 0.3200(11) 0.4311(11) -0.0622(6) 0.034(4) Uiso 0.50 1 d P A 1
C38 C 0.4234(19) 0.3858(18) -0.0916(10) 0.066(8) Uiso 0.50 1 d P A 1
H38 H 0.4477 0.3686 -0.1132 0.079 Uiso 0.50 1 calc PR A 1
C28 C 0.2066(15) 0.4670(15) -0.0957(8) 0.058(7) Uiso 0.50 1 d P A 1
H28 H 0.2167 0.4568 -0.1215 0.069 Uiso 0.50 1 calc PR A 1
C33 C 0.105(2) 0.527(2) -0.0187(10) 0.047(9) Uiso 0.50 1 d P A 1
H33 H 0.1114 0.5270 0.0081 0.056 Uiso 0.50 1 calc PR A 1
C32 C 0.0452(15) 0.5502(16) -0.0325(8) 0.040(6) Uiso 0.50 1 d P A 1
H32 H 0.0110 0.5700 -0.0162 0.048 Uiso 0.50 1 calc PR A 1
C30 C 0.086(2) 0.515(2) -0.0945(12) 0.080(10) Uiso 0.50 1 d P A 1
H30 H 0.0776 0.5116 -0.1210 0.096 Uiso 0.50 1 calc PR A 1
C31 C 0.0328(18) 0.5450(16) -0.0729(9) 0.064(8) Uiso 0.50 1 d P A 1
H31 H -0.0094 0.5611 -0.0841 0.077 Uiso 0.50 1 calc PR A 1
N7 N 0.2626(12) 0.4638(11) -0.0608(6) 0.033(5) Uiso 0.50 1 d P A 2
C47 C 0.4221(17) 0.4077(17) -0.0341(9) 0.046(8) Uiso 0.50 1 d P A 2
H47 H 0.4300 0.4142 -0.0077 0.055 Uiso 0.50 1 calc PR A 2
C42 C 0.360(2) 0.4202(19) -0.0923(10) 0.052(9) Uiso 0.50 1 d P A 2
C46 C 0.471(2) 0.379(2) -0.0553(13) 0.066(12) Uiso 0.50 1 d P A 2
H46 H 0.5120 0.3618 -0.0432 0.079 Uiso 0.50 1 calc PR A 2
C53 C 0.1413(16) 0.5110(16) -0.0847(9) 0.045(7) Uiso 0.50 1 d P A 2
H53 H 0.1545 0.5061 -0.1106 0.053 Uiso 0.50 1 calc PR A 2
C50 C 0.1071(18) 0.5249(18) -0.0097(10) 0.042(8) Uiso 0.50 1 d P A 2
H50 H 0.0939 0.5320 0.0161 0.050 Uiso 0.50 1 calc PR A 2
C51 C 0.059(2) 0.538(2) -0.0390(11) 0.066(11) Uiso 0.50 1 d P A 2
H51 H 0.0120 0.5493 -0.0324 0.079 Uiso 0.50 1 calc PR A 2
N8 N 0.3574(10) 0.4294(9) -0.0505(5) 0.037(4) Uiso 0.50 1 d P A 2
C49 C 0.1761(12) 0.5012(11) -0.0186(6) 0.038(4) Uiso 0.50 1 d P A 2
C40 C 0.3000(13) 0.4580(13) -0.0319(7) 0.045(5) Uiso 0.50 1 d P A 2
C52 C 0.076(2) 0.534(2) -0.0759(12) 0.081(10) Uiso 0.50 1 d P A 2
H52 H 0.0441 0.5470 -0.0951 0.097 Uiso 0.50 1 calc PR A 2
C41 C 0.2866(16) 0.4462(16) -0.0991(9) 0.064(7) Uiso 0.50 1 d P A 2
H41 H 0.2620 0.4501 -0.1225 0.077 Uiso 0.50 1 calc PR A 2
C48 C 0.1877(13) 0.4948(13) -0.0569(7) 0.043(5) Uiso 0.50 1 d P A 2
C43 C 0.4058(18) 0.3919(18) -0.1113(11) 0.073(9) Uiso 0.50 1 d P A 2
H43 H 0.3992 0.3848 -0.1377 0.088 Uiso 0.50 1 calc PR A 2
C45 C 0.465(2) 0.371(2) -0.0946(11) 0.085(11) Uiso 0.50 1 d P A 2
H45 H 0.5022 0.3519 -0.1092 0.102 Uiso 0.50 1 calc PR A 2

loop_
_atom_site_aniso_label
_atom_site_aniso_U_11
_atom_site_aniso_U_22
_atom_site_aniso_U_33
_atom_site_aniso_U_23
_atom_site_aniso_U_13
_atom_site_aniso_U_12
C1 0.072(9) 0.048(7) 0.039(6) 0.003(5) 0.006(6) -0.014(6)
C2 0.067(10) 0.087(12) 0.100(13) 0.040(10) 0.008(10) -0.027(9)
C3 0.058(9) 0.061(9) 0.106(13) 0.038(9) 0.005(9) -0.002(7)
C4 0.098(14) 0.051(9) 0.141(19) 0.025(11) 0.026(13) -0.027(9)
C5 0.103(15) 0.076(12) 0.104(15) 0.025(11) -0.016(12) -0.036(11)
C6 0.081(11) 0.061(9) 0.091(12) 0.014(9) -0.012(9) -0.027(8)
C7 0.113(14) 0.054(8) 0.060(9) 0.015(7) -0.019(9) -0.041(9)
C8 0.067(10) 0.072(10) 0.066(9) 0.023(8) 0.007(8) 0.006(8)
C9 0.062(8) 0.070(9) 0.043(7) 0.004(6) 0.007(6) -0.004(7)
C10 0.071(10) 0.067(9) 0.057(8) 0.008(7) 0.011(7) 0.000(8)
C11 0.057(9) 0.096(13) 0.088(12) 0.011(10) -0.008(9) -0.006(9)
C12 0.073(12) 0.122(17) 0.102(15) 0.049(13) -0.009(11) -0.008(12)
C13 0.056(10) 0.109(15) 0.109(14) 0.043(12) -0.007(10) -0.012(10)
C14 0.154(19) 0.077(11) 0.065(10) 0.024(9) -0.044(11) -0.067(12)
C15 0.075(13) 0.103(16) 0.22(3) -0.094(18) -0.054(16) -0.013(12)
C16 0.049(9) 0.049(9) 0.17(2) -0.015(11) -0.030(11) -0.007(7)
C17 0.067(12) 0.069(12) 0.19(3) -0.023(15) -0.011(15) -0.017(10)
C18 0.080(13) 0.046(9) 0.15(2) 0.011(11) -0.014(13) -0.010(9)
C19 0.066(10) 0.074(11) 0.100(13) 0.026(9) -0.012(9) -0.030(8)
C20 0.084(11) 0.051(8) 0.080(11) 0.021(8) -0.029(9) -0.026(8)
C21 0.041(8) 0.137(17) 0.087(12) -0.052(12) 0.004(8) -0.024(9)
C22 0.049(8) 0.092(11) 0.043(7) -0.017(7) -0.014(6) 0.000(7)
C23 0.051(8) 0.123(15) 0.060(9) -0.004(9) 0.006(7) 0.000(9)
C24 0.074(13) 0.18(3) 0.107(17) -0.046(17) 0.043(12) -0.018(15)
C25 0.079(15) 0.20(3) 0.18(3) -0.11(2) 0.042(17) -0.018(18)
C26 0.084(14) 0.105(16) 0.15(2) -0.071(16) 0.014(14) -0.016(12)
Ir1 0.1079(5) 0.0440(3) 0.0295(2) -0.0009(2) -0.0074(3) -0.0220(3)
N1 0.058(7) 0.067(8) 0.069(8) 0.028(6) 0.005(6) -0.018(6)
N2 0.074(8) 0.051(6) 0.059(7) 0.011(5) 0.011(6) -0.016(6)
N3 0.079(9) 0.061(8) 0.094(10) -0.038(7) -0.037(8) -0.010(7)
N4 0.069(8) 0.051(7) 0.073(8) 0.003(6) -0.016(7) -0.014(6)

loop_
_atom_type_symbol
_atom_type_description
_atom_type_scat_dispersion_real
_atom_type_scat_dispersion_imag
_atom_type_scat_source
C C 0.0033 0.0016 'International Tables Vol C Tables 4.2.6.8 and 6.1.1.4'
H H 0.0000 0.0000 'International Tables Vol C Tables 4.2.6.8 and 6.1.1.4'
Ir Ir -1.4442 7.9887 'International Tables Vol C Tables 4.2.6.8 and 6.1.1.4'
N N 0.0061 0.0033 'International Tables Vol C Tables 4.2.6.8 and 6.1.1.4'

loop_
_geom_angle_atom_site_label_1
_geom_angle_atom_site_label_2
_geom_angle_atom_site_label_3
_geom_angle
_geom_angle_site_symmetry_1
_geom_angle_site_symmetry_3
_geom_angle_publ_flag
N2 C1 N1 101.0(11) . . ?
N2 C1 Ir1 141.2(11) . . ?
N1 C1 Ir1 117.5(10) . . ?
C3 C2 N1 106.6(15) . . ?
C3 C2 H2 126.7 . . ?
N1 C2 H2 126.7 . . ?
C2 C3 N2 107.0(15) . . ?
C2 C3 C4 136.2(17) . . ?
N2 C3 C4 116.8(16) . . ?
C5 C4 C3 122.3(17) . . ?
C5 C4 H4 118.8 . . ?
C3 C4 H4 118.8 . . ?
C4 C5 C6 118.2(17) . . ?
C4 C5 H5 120.9 . . ?
C6 C5 H5 120.9 . . ?
C7 C6 C5 121.0(17) . . ?
C7 C6 H6 119.5 . . ?
C5 C6 H6 119.5 . . ?
C6 C7 N2 120.8(14) . . ?
C6 C7 H7 119.6 . . ?
N2 C7 H7 119.6 . . ?
N1 C8 C9 113.9(13) . . ?
N1 C8 C13 124.1(15) . . ?
C9 C8 C13 122.0(17) . . ?
C8 C9 C10 115.5(14) . . ?
C8 C9 Ir1 114.7(11) . . ?
C10 C9 Ir1 129.9(11) . . ?
C11 C10 C9 121.7(15) . . ?
C11 C10 H10 119.1 . . ?
C9 C10 H10 119.1 . . ?
C12 C11 C10 121.5(17) . . ?
C12 C11 H11 119.3 . . ?
C10 C11 H11 119.3 . . ?
C11 C12 C13 118.7(18) . . ?
C11 C12 H12 120.7 . . ?
C13 C12 H12 120.7 . . ?
C12 C13 C8 120.6(18) . . ?
C12 C13 H13 119.7 . . ?
C8 C13 H13 119.7 . . ?
N4 C14 N3 99.7(15) . . ?
N4 C14 Ir1 143.4(18) . . ?
N3 C14 Ir1 116.9(12) . . ?
C16 C15 N3 109.0(19) . . ?
C16 C15 H15 125.5 . . ?
N3 C15 H15 125.5 . . ?
C15 C16 C17 134(2) . . ?
C15 C16 N4 103.2(15) . . ?
C17 C16 N4 123(2) . . ?
C18 C17 C16 118(2) . . ?
C18 C17 H17 121.0 . . ?
C16 C17 H17 121.0 . . ?
C17 C18 C19 123.2(18) . . ?
C17 C18 H18 118.4 . . ?
C19 C18 H18 118.4 . . ?
C20 C19 C18 116.2(19) . . ?
C20 C19 H19 121.9 . . ?
C18 C19 H19 121.9 . . ?
N4 C20 C19 121.6(17) . . ?
N4 C20 H20 119.2 . . ?
C19 C20 H20 119.2 . . ?
C22 C21 C26 129.8(19) . . ?
C22 C21 N3 111.6(14) . . ?
C26 C21 N3 118.2(18) . . ?
C21 C22 C23 111.1(15) . . ?
C21 C22 Ir1 118.4(13) . . ?
C23 C22 Ir1 129.8(13) . . ?
C22 C23 C24 121(2) . . ?
C22 C23 H23 119.4 . . ?
C24 C23 H23 119.4 . . ?
C25 C24 C23 124(2) . . ?
C25 C24 H24 117.8 . . ?
C23 C24 H24 117.8 . . ?
C24 C25 C26 117(2) . . ?
C24 C25 H25 121.5 . . ?
C26 C25 H25 121.5 . . ?
C25 C26 C21 116(2) . . ?
C25 C26 H26 122.1 . . ?
C21 C26 H26 122.1 . . ?
C40 Ir1 C27 48.2(10) . . ?
C40 Ir1 C14 98.2(10) . . ?
C27 Ir1 C14 96.3(8) . . ?
C40 Ir1 C1 95.4(8) . . ?
C27 Ir1 C1 96.2(8) . . ?
C14 Ir1 C1 165.6(6) . . ?
C40 Ir1 C9 111.3(9) . . ?
C27 Ir1 C9 158.6(8) . . ?
C14 Ir1 C9 92.6(7) . . ?
C1 Ir1 C9 78.1(6) . . ?
C40 Ir1 C22 158.5(8) . . ?
C27 Ir1 C22 110.7(8) . . ?
C14 Ir1 C22 78.3(8) . . ?
C1 Ir1 C22 90.7(6) . . ?
C9 Ir1 C22 90.2(5) . . ?
C40 Ir1 C35 27.9(9) . . ?
C27 Ir1 C35 75.8(9) . . ?
C14 Ir1 C35 101.4(9) . . ?
C1 Ir1 C35 88.5(6) . . ?
C9 Ir1 C35 83.3(6) . . ?
C22 Ir1 C35 173.5(6) . . ?
C40 Ir1 C49 76.1(9) . . ?
C27 Ir1 C49 28.1(8) . . ?
C14 Ir1 C49 89.2(8) . . ?
C1 Ir1 C49 98.6(7) . . ?
C9 Ir1 C49 172.1(7) . . ?
C22 Ir1 C49 82.6(7) . . ?
C35 Ir1 C49 103.9(8) . . ?
C8 N1 C1 115.5(11) . . ?
C8 N1 C2 132.0(14) . . ?
C1 N1 C2 112.5(13) . . ?
C7 N2 C1 126.3(12) . . ?
C7 N2 C3 120.8(13) . . ?
C1 N2 C3 112.9(13) . . ?
C15 N3 C14 111.3(18) . . ?
C15 N3 C21 134.1(18) . . ?
C14 N3 C21 114.4(13) . . ?
C20 N4 C14 124.9(15) . . ?
C20 N4 C16 118.3(15) . . ?
C14 N4 C16 116.7(17) . . ?
C28 N5 C27 119(2) . . ?
C28 N5 C34 135(2) . . ?
C27 N5 C34 106.2(18) . . ?
C37 C36 C35 124(3) . . ?
C37 C36 H36 118.0 . . ?
C35 C36 H36 118.0 . . ?
C34 C39 C38 114(3) . . ?
C34 C39 H39 123.2 . . ?
C38 C39 H39 123.2 . . ?
C36 C37 C38 120(3) . . ?
C36 C37 H37 120.0 . . ?
C38 C37 H37 120.0 . . ?
C28 C29 C30 139(4) . . ?
C28 C29 N6 107(3) . . ?
C30 C29 N6 113(3) . . ?
C27 N6 C33 128(2) . . ?
C27 N6 C29 111(2) . . ?
C33 N6 C29 120(2) . . ?
N6 C27 N5 96.6(18) . . ?
N6 C27 Ir1 134.6(17) . . ?
N5 C27 Ir1 128.8(17) . . ?
C36 C35 C34 113(2) . . ?
C36 C35 Ir1 135.5(17) . . ?
C34 C35 Ir1 111.4(14) . . ?
C39 C34 C35 132(3) . . ?
C39 C34 N5 111(2) . . ?
C35 C34 N5 117.1(18) . . ?
C37 C38 C39 117(3) . . ?
C37 C38 H38 121.5 . . ?
C39 C38 H38 121.5 . . ?
N5 C28 C29 106(3) . . ?
N5 C28 H28 127.0 . . ?
C29 C28 H28 127.0 . . ?
C32 C33 N6 123(3) . . ?
C32 C33 H33 118.4 . . ?
N6 C33 H33 118.4 . . ?
C33 C32 C31 119(3) . . ?
C33 C32 H32 120.6 . . ?
C31 C32 H32 120.6 . . ?
C29 C30 C31 127(4) . . ?
C29 C30 H30 116.3 . . ?
C31 C30 H30 116.3 . . ?
C30 C31 C32 117(3) . . ?
C30 C31 H31 121.7 . . ?
C32 C31 H31 121.7 . . ?
C40 N7 C41 123(2) . . ?
C40 N7 C48 119(2) . . ?
C41 N7 C48 117(2) . . ?
C46 C47 N8 120(3) . . ?
C46 C47 H47 119.8 . . ?
N8 C47 H47 119.8 . . ?
C43 C42 N8 128(4) . . ?
C43 C42 C41 136(4) . . ?
N8 C42 C41 95(3) . . ?
C47 C46 C45 123(4) . . ?
C47 C46 H46 118.4 . . ?
C45 C46 H46 118.4 . . ?
C52 C53 C48 121(3) . . ?
C52 C53 H53 119.7 . . ?
C48 C53 H53 119.7 . . ?
C51 C50 C49 120(3) . . ?
C51 C50 H50 120.1 . . ?
C49 C50 H50 120.1 . . ?
C52 C51 C50 123(4) . . ?
C52 C51 H51 118.7 . . ?
C50 C51 H51 118.7 . . ?
C40 N8 C47 127(2) . . ?
C40 N8 C42 123(2) . . ?
C47 N8 C42 110(2) . . ?
C48 C49 C50 113(2) . . ?
C48 C49 Ir1 113.5(17) . . ?
C50 C49 Ir1 133(2) . . ?
N7 C40 N8 96(2) . . ?
N7 C40 Ir1 124.8(19) . . ?
N8 C40 Ir1 138.2(18) . . ?
C51 C52 C53 118(4) . . ?
C51 C52 H52 121.1 . . ?
C53 C52 H52 121.1 . . ?
N7 C41 C42 103(3) . . ?
N7 C41 H41 128.6 . . ?
C42 C41 H41 128.6 . . ?
C53 C48 C49 126(3) . . ?
C53 C48 N7 129(2) . . ?
C49 C48 N7 105.6(19) . . ?
C42 C43 C45 120(4) . . ?
C42 C43 H43 120.0 . . ?
C45 C43 H43 120.0 . . ?
C43 C45 C46 118(4) . . ?
C43 C45 H45 120.9 . . ?
C46 C45 H45 120.9 . . ?

loop_
_geom_bond_atom_site_label_1
_geom_bond_atom_site_label_2
_geom_bond_distance
_geom_bond_site_symmetry_2
_geom_bond_publ_flag
C1 N2 1.380(17) . ?
C1 N1 1.396(17) . ?
C1 Ir1 1.973(12) . ?
C2 C3 1.33(2) . ?
C2 N1 1.411(19) . ?
C2 H2 0.9500 . ?
C3 N2 1.409(17) . ?
C3 C4 1.42(2) . ?
C4 C5 1.33(3) . ?
C4 H4 0.9500 . ?
C5 C6 1.43(2) . ?
C5 H5 0.9500 . ?
C6 C7 1.335(19) . ?
C6 H6 0.9500 . ?
C7 N2 1.366(19) . ?
C7 H7 0.9500 . ?
C8 N1 1.39(2) . ?
C8 C9 1.40(2) . ?
C8 C13 1.41(2) . ?
C9 C10 1.40(2) . ?
C9 Ir1 2.080(14) . ?
C10 C11 1.40(2) . ?
C10 H10 0.9500 . ?
C11 C12 1.36(2) . ?
C11 H11 0.9500 . ?
C12 C13 1.37(3) . ?
C12 H12 0.9500 . ?
C13 H13 0.9500 . ?
C14 N4 1.354(19) . ?
C14 N3 1.42(3) . ?
C14 Ir1 1.965(16) . ?
C15 C16 1.34(3) . ?
C15 N3 1.39(2) . ?
C15 H15 0.9500 . ?
C16 C17 1.35(3) . ?
C16 N4 1.40(2) . ?
C17 C18 1.28(3) . ?
C17 H17 0.9500 . ?
C18 C19 1.46(3) . ?
C18 H18 0.9500 . ?
C19 C20 1.354(19) . ?
C19 H19 0.9500 . ?
C20 N4 1.35(2) . ?
C20 H20 0.9500 . ?
C21 C22 1.31(2) . ?
C21 C26 1.44(2) . ?
C21 N3 1.49(2) . ?
C22 C23 1.38(2) . ?
C22 Ir1 2.094(14) . ?
C23 C24 1.40(2) . ?
C23 H23 0.9500 . ?
C24 C25 1.33(3) . ?
C24 H24 0.9500 . ?
C25 C26 1.35(3) . ?
C25 H25 0.9500 . ?
C26 H26 0.9500 . ?
Ir1 C40 1.84(2) . ?
Ir1 C27 1.91(2) . ?
Ir1 C35 2.24(2) . ?
Ir1 C49 2.26(2) . ?
N5 C28 1.26(3) . ?
N5 C27 1.44(3) . ?
N5 C34 1.51(3) . ?
C36 C37 1.37(4) . ?
C36 C35 1.42(3) . ?
C36 H36 0.9500 . ?
C39 C34 1.29(4) . ?
C39 C38 1.56(5) . ?
C39 H39 0.9500 . ?
C37 C38 1.46(5) . ?
C37 H37 0.9500 . ?
C29 C28 1.29(4) . ?
C29 C30 1.35(5) . ?
C29 N6 1.46(4) . ?
N6 C27 1.35(3) . ?
N6 C33 1.39(4) . ?
C35 C34 1.42(3) . ?
C38 H38 0.9500 . ?
C28 H28 0.9500 . ?
C33 C32 1.32(5) . ?
C33 H33 0.9500 . ?
C32 C31 1.45(4) . ?
C32 H32 0.9500 . ?
C30 C31 1.39(5) . ?
C30 H30 0.9500 . ?
C31 H31 0.9500 . ?
N7 C40 1.25(3) . ?
N7 C41 1.46(4) . ?
N7 C48 1.55(3) . ?
C47 C46 1.32(5) . ?
C47 N8 1.43(4) . ?
C47 H47 0.9500 . ?
C42 C43 1.23(5) . ?
C42 N8 1.48(4) . ?
C42 C41 1.50(5) . ?
C46 C45 1.40(6) . ?
C46 H46 0.9500 . ?
C53 C52 1.35(5) . ?
C53 C48 1.36(4) . ?
C53 H53 0.9500 . ?
C50 C51 1.41(5) . ?
C50 C49 1.43(4) . ?
C50 H50 0.9500 . ?
C51 C52 1.34(5) . ?
C51 H51 0.9500 . ?
N8 C40 1.39(3) . ?
C49 C48 1.37(3) . ?
C52 H52 0.9500 . ?
C41 H41 0.9500 . ?
C43 C45 1.33(5) . ?
C43 H43 0.9500 . ?
C45 H45 0.9500 . ?

loop_
_geom_torsion_atom_site_label_1
_geom_torsion_atom_site_label_2
_geom_torsion_atom_site_label_3
_geom_torsion_atom_site_label_4
_geom_torsion
_geom_torsion_site_symmetry_1
_geom_torsion_site_symmetry_2
_geom_torsion_site_symmetry_3
_geom_torsion_site_symmetry_4
_geom_torsion_publ_flag
N1 C2 C3 N2 0(2) . . . . ?
N1 C2 C3 C4 178(2) . . . . ?
C2 C3 C4 C5 -177(2) . . . . ?
N2 C3 C4 C5 1(3) . . . . ?
C3 C4 C5 C6 -4(3) . . . . ?
C4 C5 C6 C7 5(3) . . . . ?
C5 C6 C7 N2 -4(3) . . . . ?
N1 C8 C9 C10 -176.4(13) . . . . ?
C13 C8 C9 C10 2(2) . . . . ?
N1 C8 C9 Ir1 3.4(18) . . . . ?
C13 C8 C9 Ir1 -178.0(14) . . . . ?
C8 C9 C10 C11 -2(2) . . . . ?
Ir1 C9 C10 C11 178.4(12) . . . . ?
C9 C10 C11 C12 0(3) . . . . ?
C10 C11 C12 C13 1(3) . . . . ?
C11 C12 C13 C8 0(3) . . . . ?
N1 C8 C13 C12 177.3(18) . . . . ?
C9 C8 C13 C12 -1(3) . . . . ?
N3 C15 C16 C17 177(2) . . . . ?
N3 C15 C16 N4 2(2) . . . . ?
C15 C16 C17 C18 -178(2) . . . . ?
N4 C16 C17 C18 -3(3) . . . . ?
C16 C17 C18 C19 0(3) . . . . ?
C17 C18 C19 C20 2(3) . . . . ?
C18 C19 C20 N4 -2(2) . . . . ?
C26 C21 C22 C23 -9(3) . . . . ?
N3 C21 C22 C23 178.7(13) . . . . ?
C26 C21 C22 Ir1 179.5(19) . . . . ?
N3 C21 C22 Ir1 7(2) . . . . ?
C21 C22 C23 C24 6(2) . . . . ?
Ir1 C22 C23 C24 176.3(15) . . . . ?
C22 C23 C24 C25 -3(4) . . . . ?
C23 C24 C25 C26 2(5) . . . . ?
C24 C25 C26 C21 -3(4) . . . . ?
C22 C21 C26 C25 8(4) . . . . ?
N3 C21 C26 C25 -180(2) . . . . ?
N4 C14 Ir1 C40 -21(2) . . . . ?
N3 C14 Ir1 C40 159.0(14) . . . . ?
N4 C14 Ir1 C27 -70(2) . . . . ?
N3 C14 Ir1 C27 110.4(14) . . . . ?
N4 C14 Ir1 C1 140(3) . . . . ?
N3 C14 Ir1 C1 -40(4) . . . . ?
N4 C14 Ir1 C9 91(2) . . . . ?
N3 C14 Ir1 C9 -89.1(14) . . . . ?
N4 C14 Ir1 C22 -180(2) . . . . ?
N3 C14 Ir1 C22 0.6(12) . . . . ?
N4 C14 Ir1 C35 7(2) . . . . ?
N3 C14 Ir1 C35 -172.8(13) . . . . ?
N4 C14 Ir1 C49 -97(2) . . . . ?
N3 C14 Ir1 C49 83.2(14) . . . . ?
N2 C1 Ir1 C40 -71.3(18) . . . . ?
N1 C1 Ir1 C40 116.4(13) . . . . ?
N2 C1 Ir1 C27 -22.8(18) . . . . ?
N1 C1 Ir1 C27 164.9(12) . . . . ?
N2 C1 Ir1 C14 128(3) . . . . ?
N1 C1 Ir1 C14 -45(4) . . . . ?
N2 C1 Ir1 C9 178.1(17) . . . . ?
N1 C1 Ir1 C9 5.8(10) . . . . ?
N2 C1 Ir1 C22 88.1(16) . . . . ?
N1 C1 Ir1 C22 -84.3(11) . . . . ?
N2 C1 Ir1 C35 -98.4(17) . . . . ?
N1 C1 Ir1 C35 89.3(11) . . . . ?
N2 C1 Ir1 C49 5.4(17) . . . . ?
N1 C1 Ir1 C49 -166.9(11) . . . . ?
C8 C9 Ir1 C40 -96.2(13) . . . . ?
C10 C9 Ir1 C40 83.6(16) . . . . ?
C8 C9 Ir1 C27 -81(2) . . . . ?
C10 C9 Ir1 C27 98(2) . . . . ?
C8 C9 Ir1 C14 164.0(13) . . . . ?
C10 C9 Ir1 C14 -16.2(15) . . . . ?
C8 C9 Ir1 C1 -4.9(11) . . . . ?
C10 C9 Ir1 C1 174.8(14) . . . . ?
C8 C9 Ir1 C22 85.7(12) . . . . ?
C10 C9 Ir1 C22 -94.5(14) . . . . ?
C8 C9 Ir1 C35 -94.8(12) . . . . ?
C10 C9 Ir1 C35 84.9(14) . . . . ?
C8 C9 Ir1 C49 61(5) . . . . ?
C10 C9 Ir1 C49 -119(5) . . . . ?
C21 C22 Ir1 C40 -87(3) . . . . ?
C23 C22 Ir1 C40 103(3) . . . . ?
C21 C22 Ir1 C27 -96.8(15) . . . . ?
C23 C22 Ir1 C27 93.1(15) . . . . ?
C21 C22 Ir1 C14 -4.4(14) . . . . ?
C23 C22 Ir1 C14 -174.5(15) . . . . ?
C21 C22 Ir1 C1 166.3(14) . . . . ?
C23 C22 Ir1 C1 -3.8(14) . . . . ?
C21 C22 Ir1 C9 88.2(14) . . . . ?
C23 C22 Ir1 C9 -81.9(14) . . . . ?
C21 C22 Ir1 C35 83(6) . . . . ?
C23 C22 Ir1 C35 -87(6) . . . . ?
C21 C22 Ir1 C49 -95.1(14) . . . . ?
C23 C22 Ir1 C49 94.8(14) . . . . ?
C9 C8 N1 C1 1(2) . . . . ?
C13 C8 N1 C1 -177.3(16) . . . . ?
C9 C8 N1 C2 179.9(16) . . . . ?
C13 C8 N1 C2 1(3) . . . . ?
N2 C1 N1 C8 179.1(13) . . . . ?
Ir1 C1 N1 C8 -5.8(17) . . . . ?
N2 C1 N1 C2 0.2(16) . . . . ?
Ir1 C1 N1 C2 175.4(11) . . . . ?
C3 C2 N1 C8 -178.5(17) . . . . ?
C3 C2 N1 C1 0(2) . . . . ?
C6 C7 N2 C1 179.0(16) . . . . ?
C6 C7 N2 C3 1(3) . . . . ?
N1 C1 N2 C7 -178.6(15) . . . . ?
Ir1 C1 N2 C7 8(3) . . . . ?
N1 C1 N2 C3 -0.5(16) . . . . ?
Ir1 C1 N2 C3 -173.6(13) . . . . ?
C2 C3 N2 C7 178.8(16) . . . . ?
C4 C3 N2 C7 0(2) . . . . ?
C2 C3 N2 C1 1(2) . . . . ?
C4 C3 N2 C1 -177.9(15) . . . . ?
C16 C15 N3 C14 0(2) . . . . ?
C16 C15 N3 C21 174.1(18) . . . . ?
N4 C14 N3 C15 -1.8(19) . . . . ?
Ir1 C14 N3 C15 178.1(13) . . . . ?
N4 C14 N3 C21 -177.2(13) . . . . ?
Ir1 C14 N3 C21 2.7(19) . . . . ?
C22 C21 N3 C15 179.8(18) . . . . ?
C26 C21 N3 C15 6(3) . . . . ?
C22 C21 N3 C14 -6(2) . . . . ?
C26 C21 N3 C14 -179.8(17) . . . . ?
C19 C20 N4 C14 -177.2(16) . . . . ?
C19 C20 N4 C16 0(2) . . . . ?
N3 C14 N4 C20 -179.6(14) . . . . ?
Ir1 C14 N4 C20 1(3) . . . . ?
N3 C14 N4 C16 3.2(19) . . . . ?
Ir1 C14 N4 C16 -176.7(18) . . . . ?
C15 C16 N4 C20 179.2(16) . . . . ?
C17 C16 N4 C20 3(3) . . . . ?
C15 C16 N4 C14 -3(2) . . . . ?
C17 C16 N4 C14 -179.6(19) . . . . ?
C35 C36 C37 C38 -2(5) . . . . ?
C28 C29 N6 C27 -6(3) . . . . ?
C30 C29 N6 C27 -178(3) . . . . ?
C28 C29 N6 C33 -179(3) . . . . ?
C30 C29 N6 C33 8(4) . . . . ?
C33 N6 C27 N5 178(3) . . . . ?
C29 N6 C27 N5 5(2) . . . . ?
C33 N6 C27 Ir1 -1(4) . . . . ?
C29 N6 C27 Ir1 -175(2) . . . . ?
C28 N5 C27 N6 -3(3) . . . . ?
C34 N5 C27 N6 -178.9(17) . . . . ?
C28 N5 C27 Ir1 176(2) . . . . ?
C34 N5 C27 Ir1 1(3) . . . . ?
C40 Ir1 C27 N6 -173(3) . . . . ?
C14 Ir1 C27 N6 -77(2) . . . . ?
C1 Ir1 C27 N6 96(2) . . . . ?
C9 Ir1 C27 N6 168.7(16) . . . . ?
C22 Ir1 C27 N6 3(2) . . . . ?
C35 Ir1 C27 N6 -177(2) . . . . ?
C49 Ir1 C27 N6 -1.1(17) . . . . ?
C40 Ir1 C27 N5 8.1(18) . . . . ?
C14 Ir1 C27 N5 104(2) . . . . ?
C1 Ir1 C27 N5 -84(2) . . . . ?
C9 Ir1 C27 N5 -11(4) . . . . ?
C22 Ir1 C27 N5 -176.7(19) . . . . ?
C35 Ir1 C27 N5 3(2) . . . . ?
C49 Ir1 C27 N5 180(3) . . . . ?
C37 C36 C35 C34 -1(4) . . . . ?
C37 C36 C35 Ir1 177(2) . . . . ?
C40 Ir1 C35 C36 167(4) . . . . ?
C27 Ir1 C35 C36 175(3) . . . . ?
C14 Ir1 C35 C36 81(2) . . . . ?
C1 Ir1 C35 C36 -88(2) . . . . ?
C9 Ir1 C35 C36 -10(2) . . . . ?
C22 Ir1 C35 C36 -5(8) . . . . ?
C49 Ir1 C35 C36 173(2) . . . . ?
C40 Ir1 C35 C34 -14.2(19) . . . . ?
C27 Ir1 C35 C34 -6.5(15) . . . . ?
C14 Ir1 C35 C34 -100.2(15) . . . . ?
C1 Ir1 C35 C34 90.3(15) . . . . ?
C9 Ir1 C35 C34 168.4(15) . . . . ?
C22 Ir1 C35 C34 174(5) . . . . ?
C49 Ir1 C35 C34 -8.3(16) . . . . ?
C38 C39 C34 C35 -5(5) . . . . ?
C38 C39 C34 N5 172(2) . . . . ?
C36 C35 C34 C39 6(4) . . . . ?
Ir1 C35 C34 C39 -173(3) . . . . ?
C36 C35 C34 N5 -172(2) . . . . ?
Ir1 C35 C34 N5 9(2) . . . . ?
C28 N5 C34 C39 0(4) . . . . ?
C27 N5 C34 C39 175(2) . . . . ?
C28 N5 C34 C35 178(3) . . . . ?
C27 N5 C34 C35 -7(3) . . . . ?
C36 C37 C38 C39 2(5) . . . . ?
C34 C39 C38 C37 1(4) . . . . ?
C27 N5 C28 C29 0(4) . . . . ?
C34 N5 C28 C29 174(3) . . . . ?
C30 C29 C28 N5 172(5) . . . . ?
N6 C29 C28 N5 3(4) . . . . ?
C27 N6 C33 C32 178(3) . . . . ?
C29 N6 C33 C32 -9(5) . . . . ?
N6 C33 C32 C31 5(5) . . . . ?
C28 C29 C30 C31 -172(4) . . . . ?
N6 C29 C30 C31 -4(6) . . . . ?
C29 C30 C31 C32 0(6) . . . . ?
C33 C32 C31 C30 0(5) . . . . ?
N8 C47 C46 C45 4(6) . . . . ?
C49 C50 C51 C52 -5(6) . . . . ?
C46 C47 N8 C40 177(3) . . . . ?
C46 C47 N8 C42 -5(4) . . . . ?
C43 C42 N8 C40 -175(4) . . . . ?
C41 C42 N8 C40 -3(3) . . . . ?
C43 C42 N8 C47 7(5) . . . . ?
C41 C42 N8 C47 179(2) . . . . ?
C51 C50 C49 C48 1(4) . . . . ?
C51 C50 C49 Ir1 -178(2) . . . . ?
C40 Ir1 C49 C48 0.6(17) . . . . ?
C27 Ir1 C49 C48 -5.8(18) . . . . ?
C14 Ir1 C49 C48 99.3(18) . . . . ?
C1 Ir1 C49 C48 -92.8(17) . . . . ?
C9 Ir1 C49 C48 -158(4) . . . . ?
C22 Ir1 C49 C48 177.6(18) . . . . ?
C35 Ir1 C49 C48 -2.2(18) . . . . ?
C40 Ir1 C49 C50 180(3) . . . . ?
C27 Ir1 C49 C50 173(4) . . . . ?
C14 Ir1 C49 C50 -82(3) . . . . ?
C1 Ir1 C49 C50 86(3) . . . . ?
C9 Ir1 C49 C50 21(7) . . . . ?
C22 Ir1 C49 C50 -4(3) . . . . ?
C35 Ir1 C49 C50 177(3) . . . . ?
C41 N7 C40 N8 -3(3) . . . . ?
C48 N7 C40 N8 -179.9(19) . . . . ?
C41 N7 C40 Ir1 -173(2) . . . . ?
C48 N7 C40 Ir1 10(3) . . . . ?
C47 N8 C40 N7 -179(2) . . . . ?
C42 N8 C40 N7 4(3) . . . . ?
C47 N8 C40 Ir1 -11(4) . . . . ?
C42 N8 C40 Ir1 172(2) . . . . ?
C27 Ir1 C40 N7 -2(2) . . . . ?
C14 Ir1 C40 N7 -93(2) . . . . ?
C1 Ir1 C40 N7 92(2) . . . . ?
C9 Ir1 C40 N7 171(2) . . . . ?
C22 Ir1 C40 N7 -14(4) . . . . ?
C35 Ir1 C40 N7 168(4) . . . . ?
C49 Ir1 C40 N7 -6(2) . . . . ?
C27 Ir1 C40 N8 -167(3) . . . . ?
C14 Ir1 C40 N8 102(3) . . . . ?
C1 Ir1 C40 N8 -73(3) . . . . ?
C9 Ir1 C40 N8 6(3) . . . . ?
C22 Ir1 C40 N8 -179.3(17) . . . . ?
C35 Ir1 C40 N8 3.1(19) . . . . ?
C49 Ir1 C40 N8 -171(3) . . . . ?
C50 C51 C52 C53 6(6) . . . . ?
C48 C53 C52 C51 -2(5) . . . . ?
C40 N7 C41 C42 2(4) . . . . ?
C48 N7 C41 C42 178(2) . . . . ?
C43 C42 C41 N7 172(5) . . . . ?
N8 C42 C41 N7 1(3) . . . . ?
C52 C53 C48 C49 -2(5) . . . . ?
C52 C53 C48 N7 176(3) . . . . ?
C50 C49 C48 C53 2(4) . . . . ?
Ir1 C49 C48 C53 -179(2) . . . . ?
C50 C49 C48 N7 -176(2) . . . . ?
Ir1 C49 C48 N7 3(2) . . . . ?
C40 N7 C48 C53 174(3) . . . . ?
C41 N7 C48 C53 -3(4) . . . . ?
C40 N7 C48 C49 -8(3) . . . . ?
C41 N7 C48 C49 175(2) . . . . ?
N8 C42 C43 C45 -7(6) . . . . ?
C41 C42 C43 C45 -175(4) . . . . ?
C42 C43 C45 C46 4(6) . . . . ?
C47 C46 C45 C43 -3(6) . . . . ?
